data_2005147
loop_
_publ_author_name
'Hori, K.'
'Kurosaki, M.'
'Wu, H.'
'Itoh, K.'

_publ_section_title
;
 Two Crystal Forms of 4'-octyloxy-4-cyanobiphenyl (8OCB)
;
_journal_issue 7
_journal_name_full 'Acta Crystallographica Section C'
_journal_page_first 1751
_journal_page_last 1754
_journal_paper_doi 10.1107/S0108270196003447
_journal_volume 52
_journal_year 1996
_chemical_formula_iupac 'C21 H25 N1 O1'
_chemical_formula_sum 'C21 H25 N O'
_chemical_formula_weight 307.42
_chemical_name_common 8OCB
_chemical_name_systematic
;
4'-octyloxy-4-cyanobiphenyl
;
_space_group_IT_number 2
_symmetry_cell_setting triclinic
_symmetry_space_group_name_Hall '-P 1'
_symmetry_space_group_name_H-M 'P -1'
_audit_creation_method SHELXL
_cell_angle_alpha 99.86(3)
_cell_angle_beta 99.44(3)
_cell_angle_gamma 92.55(2)
_cell_formula_units_Z 4
_cell_length_a 12.710(4)
_cell_length_b 20.410(6)
_cell_length_c 7.325(4)
_cell_measurement_reflns_used 25
_cell_measurement_temperature 293(2)
_cell_measurement_theta_max 28.5
_cell_measurement_theta_min 27.0
_cell_volume 1841.6(13)
_computing_cell_refinement 'MSC/AFC Diffractometer Control Software'
_computing_data_collection
;
MSC/AFC Diffractometer Control Software
(Molecular Structure Corporation, 1992a)
;
_computing_data_reduction 'TEXSAN (Molecular Structure Corporation, 1992b)'
_computing_molecular_graphics TEXSAN
_computing_publication_material SHELXL93
_computing_structure_refinement 'SHELXL93 (Sheldrick, 1993)'
_computing_structure_solution 'SHELXS86 (Sheldrick, 1985)'
_diffrn_ambient_temperature 293(2)
_diffrn_measurement_device 'Rigaku AFC-7R'
_diffrn_measurement_method 2\q/\w
_diffrn_radiation_monochromator graphite
_diffrn_radiation_source 'fine-focus rotating anode'
_diffrn_radiation_type CuK\a
_diffrn_radiation_wavelength 1.54180
_diffrn_reflns_av_R_equivalents 0.06
_diffrn_reflns_av_sigmaI/netI 0.0988
_diffrn_reflns_limit_h_max 14
_diffrn_reflns_limit_h_min 0
_diffrn_reflns_limit_k_max 22
_diffrn_reflns_limit_k_min -22
_diffrn_reflns_limit_l_max 8
_diffrn_reflns_limit_l_min -8
_diffrn_reflns_number 5776
_diffrn_reflns_theta_max 60.16
_diffrn_reflns_theta_min 2.20
_diffrn_standards_decay_% 2.2
_diffrn_standards_interval_count 150
_diffrn_standards_number 3
_exptl_absorpt_coefficient_mu 0.517
_exptl_absorpt_correction_T_max 1.00
_exptl_absorpt_correction_T_min 0.66
_exptl_absorpt_correction_type '\y scan (North, Phillips & Mathews, 1968)'
_exptl_crystal_colour colorless
_exptl_crystal_density_diffrn 1.109
_exptl_crystal_density_method 'not measured'
_exptl_crystal_description needle
_exptl_crystal_F_000 664
_exptl_crystal_size_max 0.50
_exptl_crystal_size_mid 0.05
_exptl_crystal_size_min 0.05
_refine_diff_density_max 0.207
_refine_diff_density_min -0.325
_refine_ls_extinction_method none
_refine_ls_goodness_of_fit_all 0.911
_refine_ls_goodness_of_fit_obs 0.906
_refine_ls_hydrogen_treatment noref
_refine_ls_matrix_type full
_refine_ls_number_parameters 415
_refine_ls_number_reflns 5486
_refine_ls_number_restraints 0
_refine_ls_restrained_S_all 0.913
_refine_ls_restrained_S_obs 0.906
_refine_ls_R_factor_all 0.2183
_refine_ls_R_factor_obs 0.0845
_refine_ls_shift/esd_max -0.052
_refine_ls_shift/esd_mean 0.008
_refine_ls_structure_factor_coef Fsqd
_refine_ls_weighting_scheme
;
calc w = 1/[\s^2^(F~o~^2^) + (0.2318P)^2^ + 0.6965P]
where P = (F~o~^2^ + 2F~c~^2^)/3
;
_refine_ls_wR_factor_all 0.3781
_refine_ls_wR_factor_obs 0.2315
_reflns_number_observed 2181
_reflns_number_total 5487
_reflns_observed_criterion >2sigma(I)
_cod_data_source_file kh1089.cif
_cod_data_source_block I
_cod_original_cell_volume 1841.7(13)
_cod_original_formula_sum 'C21 H25 N1 O1'
_cod_database_code 2005147

loop_
_symmetry_equiv_pos_as_xyz
'x, y, z'
'-x, -y, -z'

loop_
_atom_site_aniso_label
_atom_site_aniso_U_11
_atom_site_aniso_U_22
_atom_site_aniso_U_33
_atom_site_aniso_U_12
_atom_site_aniso_U_13
_atom_site_aniso_U_23
O1A 0.061(3) 0.095(4) 0.077(3) 0.000(3) -0.013(3) 0.030(3)
N1A 0.084(5) 0.105(6) 0.094(5) -0.005(4) 0.003(4) 0.029(4)
C1A 0.050(4) 0.092(6) 0.079(5) -0.004(4) 0.000(4) 0.021(5)
C2A 0.049(4) 0.075(5) 0.065(5) 0.006(3) 0.008(4) 0.015(4)
C3A 0.052(4) 0.086(5) 0.065(5) -0.001(4) 0.006(4) 0.012(4)
C4A 0.055(4) 0.084(5) 0.058(4) 0.004(4) -0.002(3) 0.011(4)
C5A 0.048(4) 0.075(5) 0.061(4) 0.017(4) 0.007(3) 0.012(4)
C6A 0.055(4) 0.062(4) 0.079(5) 0.008(3) -0.003(4) 0.011(4)
C7A 0.066(5) 0.071(5) 0.064(4) 0.014(4) 0.003(4) 0.006(4)
C8A 0.047(4) 0.073(5) 0.060(4) 0.010(3) 0.005(3) 0.009(4)
C9A 0.045(4) 0.089(5) 0.070(5) 0.003(3) 0.003(4) 0.014(4)
C10A 0.037(4) 0.108(6) 0.063(4) 0.012(4) -0.003(3) 0.020(4)
C11A 0.054(4) 0.071(5) 0.063(4) 0.010(3) 0.008(4) 0.012(4)
C12A 0.053(4) 0.079(5) 0.070(5) 0.002(4) 0.002(4) 0.012(4)
C13A 0.049(4) 0.085(5) 0.066(5) 0.009(4) 0.000(3) 0.010(4)
C14A 0.056(4) 0.083(5) 0.074(5) 0.009(4) 0.000(4) 0.017(4)
C15A 0.062(4) 0.086(5) 0.080(5) 0.002(4) -0.001(4) 0.025(4)
C16A 0.057(4) 0.080(5) 0.072(5) 0.005(4) -0.007(4) 0.018(4)
C17A 0.075(5) 0.086(5) 0.073(5) 0.001(4) -0.003(4) 0.020(4)
C18A 0.078(5) 0.078(5) 0.076(5) 0.003(4) -0.004(4) 0.019(4)
C19A 0.084(6) 0.090(6) 0.096(6) -0.003(5) -0.002(5) 0.037(5)
C20A 0.091(6) 0.117(7) 0.094(6) 0.009(5) -0.005(5) 0.042(5)
C21A 0.129(9) 0.177(11) 0.155(10) 0.022(8) 0.014(8) 0.104(9)
O1B 0.083(4) 0.083(4) 0.081(3) -0.007(3) -0.006(3) 0.032(3)
N1B 0.095(5) 0.100(5) 0.077(4) -0.004(4) 0.001(4) 0.033(4)
C1B 0.054(4) 0.086(5) 0.062(4) -0.001(4) 0.000(4) 0.013(4)
C2B 0.057(4) 0.067(5) 0.063(4) 0.019(3) 0.014(4) 0.020(4)
C3B 0.060(4) 0.073(5) 0.063(5) 0.006(3) 0.011(4) 0.016(4)
C4B 0.051(4) 0.077(5) 0.062(4) 0.004(3) 0.005(3) 0.013(4)
C5B 0.058(4) 0.063(5) 0.066(5) 0.013(3) 0.011(4) 0.018(4)
C6B 0.073(5) 0.063(5) 0.071(5) 0.002(4) -0.004(4) 0.008(4)
C7B 0.078(5) 0.076(5) 0.059(4) 0.016(4) -0.009(4) 0.014(4)
C8B 0.055(4) 0.061(4) 0.060(4) 0.002(3) 0.001(3) 0.011(3)
C9B 0.053(4) 0.075(5) 0.082(5) -0.001(4) 0.003(4) 0.024(4)
C10B 0.060(4) 0.082(5) 0.079(5) 0.005(4) -0.001(4) 0.031(4)
C11B 0.077(5) 0.056(4) 0.069(5) 0.007(4) 0.009(4) 0.019(4)
C12B 0.072(5) 0.075(5) 0.080(5) -0.014(4) -0.005(4) 0.020(4)
C13B 0.070(5) 0.065(5) 0.068(5) -0.011(4) -0.005(4) 0.012(4)
C14B 0.072(5) 0.068(5) 0.084(5) 0.005(4) -0.004(4) 0.023(4)
C15B 0.080(5) 0.074(5) 0.074(5) 0.008(4) 0.002(4) 0.025(4)
C16B 0.083(5) 0.075(5) 0.079(5) 0.002(4) 0.014(4) 0.022(4)
C17B 0.071(5) 0.079(5) 0.078(5) -0.008(4) 0.006(4) 0.025(4)
C18B 0.083(6) 0.104(6) 0.082(6) -0.002(5) -0.004(5) 0.028(5)
C19B 0.098(6) 0.081(5) 0.075(5) -0.003(4) -0.003(5) 0.021(4)
C20B 0.127(8) 0.127(8) 0.093(7) 0.002(7) -0.021(6) 0.032(6)
C21B 0.190(12) 0.145(9) 0.103(8) 0.033(8) -0.010(8) 0.052(7)

loop_
_atom_site_label
_atom_site_occupancy
_atom_site_fract_x
_atom_site_fract_y
_atom_site_fract_z
_atom_site_U_iso_or_equiv
_atom_site_thermal_displace_type
_atom_site_calc_flag
_atom_site_refinement_flags
_atom_site_type_symbol
O1A 1 0.8031(4) 0.3189(3) 0.4249(7) 0.0792(15) Uani d . O
N1A 1 0.8115(6) 0.6600(4) -0.5862(10) 0.095(2) Uani d . N
C1A 1 0.8016(6) 0.6245(4) -0.4833(11) 0.075(2) Uani d . C
C2A 1 0.7961(5) 0.5801(4) -0.3531(10) 0.063(2) Uani d . C
C3A 1 0.8395(5) 0.6027(4) -0.1662(10) 0.068(2) Uani d . C
H3A 1 0.8677 0.6467 -0.1265 0.082 Uiso calc R H
C4A 1 0.8412(5) 0.5602(4) -0.0378(10) 0.067(2) Uani d . C
H4A 1 0.8708 0.5759 0.0878 0.081 Uiso calc R H
C5A 1 0.7995(5) 0.4945(4) -0.0933(9) 0.061(2) Uani d . C
C6A 1 0.7528(5) 0.4732(3) -0.2815(10) 0.067(2) Uani d . C
H6A 1 0.7214 0.4299 -0.3208 0.081 Uiso calc R H
C7A 1 0.7525(6) 0.5155(4) -0.4116(10) 0.069(2) Uani d . C
H7A 1 0.7229 0.5003 -0.5374 0.082 Uiso calc R H
C8A 1 0.8031(5) 0.4482(3) 0.0405(9) 0.061(2) Uani d . C
C9A 1 0.8910(5) 0.4496(4) 0.1810(10) 0.069(2) Uani d . C
H9A 1 0.9492 0.4797 0.1878 0.083 Uiso calc R H
C10A 1 0.8951(5) 0.4076(4) 0.3124(10) 0.070(2) Uani d . C
H10A 1 0.9550 0.4102 0.4059 0.084 Uiso calc R H
C11A 1 0.8105(5) 0.3622(3) 0.3038(9) 0.063(2) Uani d . C
C12A 1 0.7208(5) 0.3590(4) 0.1633(10) 0.069(2) Uani d . C
H12A 1 0.6626 0.3288 0.1567 0.082 Uiso calc R H
C13A 1 0.7193(5) 0.4011(4) 0.0343(10) 0.068(2) Uani d . C
H13A 1 0.6599 0.3979 -0.0606 0.082 Uiso calc R H
C14A 1 0.8903(5) 0.3204(4) 0.5780(10) 0.072(2) Uani d . C
H14A 1 0.9030 0.3646 0.6545 0.086 Uiso calc R H
H14B 1 0.9551 0.3088 0.5300 0.086 Uiso calc R H
C15A 1 0.8603(6) 0.2713(4) 0.6916(10) 0.077(2) Uani d . C
H15A 1 0.8468 0.2275 0.6123 0.092 Uiso calc R H
H15B 1 0.7945 0.2830 0.7356 0.092 Uiso calc R H
C16A 1 0.9465(5) 0.2680(4) 0.8608(10) 0.071(2) Uani d . C
H16A 1 1.0129 0.2581 0.8166 0.085 Uiso calc R H
H16B 1 0.9579 0.3114 0.9420 0.085 Uiso calc R H
C17A 1 0.9201(6) 0.2167(4) 0.9742(10) 0.079(2) Uani d . C
H17A 1 0.9067 0.1735 0.8920 0.095 Uiso calc R H
H17B 1 0.8546 0.2272 1.0209 0.095 Uiso calc R H
C18A 1 1.0057(6) 0.2119(4) 1.1379(10) 0.079(2) Uani d . C
H18A 1 1.0715 0.2021 1.0913 0.095 Uiso calc R H
H18B 1 1.0182 0.2550 1.2210 0.095 Uiso calc R H
C19A 1 0.9804(7) 0.1601(4) 1.2499(11) 0.090(3) Uani d . C
H19A 1 0.9150 0.1702 1.2973 0.108 Uiso calc R H
H19B 1 0.9669 0.1172 1.1661 0.108 Uiso calc R H
C20A 1 1.0653(7) 0.1538(4) 1.4126(12) 0.100(3) Uani d . C
H20A 1 1.1308 0.1433 1.3658 0.120 Uiso calc R H
H20B 1 1.0791 0.1966 1.4970 0.120 Uiso calc R H
C21A 1 1.0379(9) 0.1021(5) 1.5217(15) 0.145(5) Uani d . C
H21A 1 1.0958 0.1010 1.6232 0.218 Uiso calc R H
H21B 1 1.0260 0.0592 1.4404 0.218 Uiso calc R H
H21C 1 0.9742 0.1126 1.5718 0.218 Uiso calc R H
O1B 1 0.4848(4) 0.1376(2) 0.8975(7) 0.083(2) Uani d . O
N1B 1 0.4133(6) 0.4485(3) -0.1964(9) 0.090(2) Uani d . N
C1B 1 0.4137(5) 0.4176(4) -0.0809(10) 0.069(2) Uani d . C
C2B 1 0.4203(5) 0.3776(3) 0.0634(9) 0.060(2) Uani d . C
C3B 1 0.4686(5) 0.4043(3) 0.2465(9) 0.065(2) Uani d . C
H3B 1 0.4954 0.4487 0.2776 0.078 Uiso calc R H
C4B 1 0.4766(5) 0.3652(3) 0.3809(9) 0.064(2) Uani d . C
H4B 1 0.5097 0.3835 0.5029 0.077 Uiso calc R H
C5B 1 0.4369(5) 0.2988(3) 0.3415(10) 0.062(2) Uani d . C
C6B 1 0.3851(6) 0.2740(4) 0.1575(10) 0.071(2) Uani d . C
H6B 1 0.3563 0.2301 0.1273 0.086 Uiso calc R H
C7B 1 0.3754(6) 0.3124(4) 0.0199(10) 0.073(2) Uani d . C
H7B 1 0.3393 0.2950 -0.1009 0.088 Uiso calc R H
C8B 1 0.4504(5) 0.2562(3) 0.4853(9) 0.060(2) Uani d . C
C9B 1 0.5454(5) 0.2617(3) 0.6160(10) 0.070(2) Uani d . C
H9B 1 0.6003 0.2925 0.6098 0.084 Uiso calc R H
C10B 1 0.5602(6) 0.2228(4) 0.7541(10) 0.073(2) Uani d . C
H10B 1 0.6244 0.2274 0.8385 0.088 Uiso calc R H
C11B 1 0.4802(6) 0.1775(3) 0.7661(10) 0.067(2) Uani d . C
C12B 1 0.3859(6) 0.1712(4) 0.6385(10) 0.078(2) Uani d . C
H12B 1 0.3310 0.1405 0.6455 0.093 Uiso calc R H
C13B 1 0.3724(6) 0.2092(3) 0.5029(10) 0.070(2) Uani d . C
H13B 1 0.3082 0.2036 0.4183 0.084 Uiso calc R H
C14B 1 0.5768(6) 0.1461(3) 1.0441(10) 0.075(2) Uani d . C
H14C 1 0.5859 0.1916 1.1125 0.090 Uiso calc R H
H14D 1 0.6407 0.1363 0.9911 0.090 Uiso calc R H
C15B 1 0.5585(6) 0.0987(4) 1.1732(10) 0.076(2) Uani d . C
H15C 1 0.5447 0.0539 1.1002 0.091 Uiso calc R H
H15D 1 0.4952 0.1100 1.2265 0.091 Uiso calc R H
C16B 1 0.6507(6) 0.0995(4) 1.3306(10) 0.078(2) Uani d . C
H16C 1 0.6633 0.1440 1.4054 0.094 Uiso calc R H
H16D 1 0.7144 0.0893 1.2774 0.094 Uiso calc R H
C17B 1 0.6332(6) 0.0504(4) 1.4581(10) 0.076(2) Uani d . C
H17C 1 0.5705 0.0613 1.5135 0.091 Uiso calc R H
H17D 1 0.6187 0.0061 1.3825 0.091 Uiso calc R H
C18B 1 0.7263(7) 0.0495(4) 1.6138(11) 0.091(3) Uani d . C
H18C 1 0.7403 0.0937 1.6904 0.109 Uiso calc R H
H18D 1 0.7892 0.0391 1.5585 0.109 Uiso calc R H
C19B 1 0.7090(7) -0.0002(4) 1.7396(10) 0.086(2) Uani d . C
H19C 1 0.6448 0.0095 1.7918 0.103 Uiso calc R H
H19D 1 0.6965 -0.0445 1.6631 0.103 Uiso calc R H
C20B 1 0.7991(8) -0.0008(5) 1.8975(13) 0.119(3) Uani d . C
H20C 1 0.8108 0.0432 1.9759 0.143 Uiso calc R H
H20D 1 0.8636 -0.0099 1.8459 0.143 Uiso calc R H
C21B 1 0.7809(10) -0.0515(5) 2.0191(14) 0.146(4) Uani d . C
H21D 1 0.8418 -0.0491 2.1174 0.219 Uiso calc R H
H21E 1 0.7711 -0.0954 1.9435 0.219 Uiso calc R H
H21F 1 0.7182 -0.0422 2.0736 0.219 Uiso calc R H

loop_
_atom_type_symbol
_atom_type_description
_atom_type_scat_dispersion_real
_atom_type_scat_dispersion_imag
_atom_type_scat_source
C C 0.0181 0.0091 'International Tables Vol C Tables 4.2.6.8 and 6.1.1.4'
H H 0.0000 0.0000 'International Tables Vol C Tables 4.2.6.8 and 6.1.1.4'
O O 0.0492 0.0322 'International Tables Vol C Tables 4.2.6.8 and 6.1.1.4'
N N 0.0311 0.0180 'International Tables Vol C Tables 4.2.6.8 and 6.1.1.4'

loop_
_geom_angle_atom_site_label_1
_geom_angle_atom_site_label_2
_geom_angle_atom_site_label_3
_geom_angle
_geom_angle_publ_flag
C11A O1A C14A 118.2(5) yes
N1A C1A C2A 176.6(8) yes
C7A C2A C3A 120.1(6) ?
C7A C2A C1A 121.5(7) ?
C3A C2A C1A 118.3(7) ?
C2A C3A C4A 120.1(7) ?
C3A C4A C5A 121.1(7) ?
C4A C5A C6A 117.9(6) yes
C4A C5A C8A 121.7(7) ?
C6A C5A C8A 120.3(7) ?
C7A C6A C5A 121.1(7) ?
C2A C7A C6A 119.6(7) ?
C9A C8A C13A 116.4(6) yes
C9A C8A C5A 121.1(7) ?
C13A C8A C5A 122.4(6) ?
C8A C9A C10A 122.2(7) ?
C11A C10A C9A 119.9(6) ?
O1A C11A C10A 126.1(6) ?
O1A C11A C12A 114.5(6) ?
C10A C11A C12A 119.4(6) ?
C13A C12A C11A 119.3(7) ?
C12A C13A C8A 122.6(7) ?
O1A C14A C15A 107.4(6) ?
C14A C15A C16A 112.8(6) ?
C17A C16A C15A 114.0(6) ?
C16A C17A C18A 114.3(6) ?
C19A C18A C17A 114.5(6) ?
C20A C19A C18A 115.5(7) ?
C21A C20A C19A 114.3(8) ?
C11B O1B C14B 118.5(6) yes
N1B C1B C2B 176.7(8) yes
C7B C2B C3B 120.0(6) ?
C7B C2B C1B 119.6(7) ?
C3B C2B C1B 120.4(7) ?
C4B C3B C2B 119.7(7) ?
C3B C4B C5B 122.2(7) ?
C4B C5B C6B 116.8(6) yes
C4B C5B C8B 121.7(7) ?
C6B C5B C8B 121.5(7) ?
C7B C6B C5B 122.2(7) ?
C6B C7B C2B 119.1(7) ?
C9B C8B C13B 115.6(6) yes
C13B C8B C5B 123.6(6) ?
C9B C8B C5B 120.8(6) ?
C10B C9B C8B 122.1(7) ?
C11B C10B C9B 119.8(7) ?
O1B C11B C10B 125.1(7) ?
O1B C11B C12B 115.9(7) ?
C10B C11B C12B 119.0(6) ?
C13B C12B C11B 120.6(7) ?
C12B C13B C8B 122.7(7) ?
O1B C14B C15B 107.3(6) ?
C14B C15B C16B 113.7(6) ?
C15B C16B C17B 113.7(6) ?
C18B C17B C16B 114.2(6) ?
C17B C18B C19B 114.0(7) ?
C20B C19B C18B 114.8(7) ?
C19B C20B C21B 113.9(9) ?

loop_
_geom_bond_atom_site_label_1
_geom_bond_atom_site_label_2
_geom_bond_distance
_geom_bond_publ_flag
O1A C11A 1.365(8) yes
O1A C14A 1.437(7) yes
N1A C1A 1.149(8) yes
C1A C2A 1.431(10) yes
C2A C7A 1.375(9) ?
C2A C3A 1.381(9) ?
C3A C4A 1.384(9) ?
C4A C5A 1.386(9) ?
C5A C6A 1.395(9) ?
C5A C8A 1.471(9) yes
C6A C7A 1.391(9) ?
C8A C9A 1.385(9) ?
C8A C13A 1.392(9) ?
C9A C10A 1.391(9) ?
C10A C11A 1.374(9) ?
C11A C12A 1.396(9) ?
C12A C13A 1.381(9) ?
C14A C15A 1.483(9) ?
C15A C16A 1.526(9) ?
C16A C17A 1.502(9) ?
C17A C18A 1.502(9) ?
C18A C19A 1.501(9) ?
C19A C20A 1.497(10) ?
C20A C21A 1.492(11) ?
O1B C11B 1.358(8) yes
O1B C14B 1.435(8) yes
N1B C1B 1.138(8) yes
C1B C2B 1.437(10) yes
C2B C7B 1.386(9) ?
C2B C3B 1.387(9) ?
C3B C4B 1.364(9) ?
C4B C5B 1.390(9) ?
C5B C6B 1.396(9) ?
C5B C8B 1.470(9) yes
C6B C7B 1.373(9) ?
C8B C13B 1.385(9) ?
C8B C9B 1.399(9) ?
C9B C10B 1.384(9) ?
C10B C11B 1.368(9) ?
C11B C12B 1.381(10) ?
C12B C13B 1.356(9) ?
C14B C15B 1.499(9) ?
C15B C16B 1.500(9) ?
C16B C17B 1.514(9) ?
C17B C18B 1.506(10) ?
C18B C19B 1.514(9) ?
C19B C20B 1.491(11) ?
C20B C21B 1.510(12) ?

loop_
_geom_torsion_atom_site_label_1
_geom_torsion_atom_site_label_2
_geom_torsion_atom_site_label_3
_geom_torsion_atom_site_label_4
_geom_torsion
N1A C1A C2A C7A -111.(15)
N1A C1A C2A C3A 67.(16)
C7A C2A C3A C4A 1.3(10)
C1A C2A C3A C4A -176.3(6)
C2A C3A C4A C5A -0.1(11)
C3A C4A C5A C6A -1.9(10)
C3A C4A C5A C8A 178.5(6)
C4A C5A C6A C7A 2.9(10)
C8A C5A C6A C7A -177.5(6)
C3A C2A C7A C6A -0.3(10)
C1A C2A C7A C6A 177.2(6)
C5A C6A C7A C2A -1.9(11)
C4A C5A C8A C9A -37.9(10)
C6A C5A C8A C9A 142.5(7)
C4A C5A C8A C13A 141.7(7)
C6A C5A C8A C13A -37.9(10)
C13A C8A C9A C10A -1.4(10)
C5A C8A C9A C10A 178.2(7)
C8A C9A C10A C11A 0.7(11)
C14A O1A C11A C10A 0.7(10)
C14A O1A C11A C12A -177.9(6)
C9A C10A C11A O1A -178.8(7)
C9A C10A C11A C12A -0.3(10)
O1A C11A C12A C13A 179.4(6)
C10A C11A C12A C13A 0.7(10)
C11A C12A C13A C8A -1.5(11)
C9A C8A C13A C12A 1.8(10)
C5A C8A C13A C12A -177.8(7)
C11A O1A C14A C15A 177.5(6)
O1A C14A C15A C16A -179.8(6)
C14A C15A C16A C17A -177.7(6)
C15A C16A C17A C18A 178.5(7)
C16A C17A C18A C19A -179.1(7)
C17A C18A C19A C20A 179.3(7)
C18A C19A C20A C21A 179.8(8)
N1B C1B C2B C7B -97.(15)
N1B C1B C2B C3B 85.(15)
C7B C2B C3B C4B 3.4(10)
C1B C2B C3B C4B -178.3(6)
C2B C3B C4B C5B -0.6(10)
C3B C4B C5B C6B -1.8(10)
C3B C4B C5B C8B 177.1(6)
C4B C5B C6B C7B 1.4(11)
C8B C5B C6B C7B -177.5(7)
C5B C6B C7B C2B 1.3(11)
C3B C2B C7B C6B -3.7(10)
C1B C2B C7B C6B 178.0(7)
C4B C5B C8B C13B 141.5(7)
C6B C5B C8B C13B -39.7(11)
C4B C5B C8B C9B -38.0(10)
C6B C5B C8B C9B 140.8(7)
C13B C8B C9B C10B -0.2(11)
C5B C8B C9B C10B 179.4(7)
C8B C9B C10B C11B -0.3(12)
C14B O1B C11B C10B 4.6(11)
C14B O1B C11B C12B -174.5(6)
C9B C10B C11B O1B -178.7(7)
C9B C10B C11B C12B 0.4(11)
O1B C11B C12B C13B 179.2(7)
C10B C11B C12B C13B 0.0(11)
C11B C12B C13B C8B -0.6(12)
C9B C8B C13B C12B 0.6(11)
C5B C8B C13B C12B -179.0(7)
C11B O1B C14B C15B 177.2(6)
O1B C14B C15B C16B 177.5(6)
C14B C15B C16B C17B -178.6(6)
C15B C16B C17B C18B 178.6(7)
C16B C17B C18B C19B -179.3(7)
C17B C18B C19B C20B -178.6(8)
C18B C19B C20B C21B -179.0(8)

loop_
_cod_related_entry_id
_cod_related_entry_database
_cod_related_entry_code
1 ChemSpider 94049
